data_4122819
loop_
_publ_author_name
'Rodriguez, Rodrigo A.'
'Barrios Steed, Danielle'
'Kawamata, Yu'
'Su, Shun'
'Smith, Peter A.'
'Steed, Tyler C.'
'Romesberg, Floyd E.'
'Baran, Phil S.'

_publ_section_title
;
 Axinellamines as broad-spectrum antibacterial agents: scalable synthesis
 and biology.
;
_journal_issue 43
_journal_name_full 'Journal of the American Chemical Society'
_journal_page_first 15403
_journal_page_last 15413
_journal_paper_doi 10.1021/ja508632y
_journal_volume 136
_journal_year 2014
_chemical_formula_moiety 'C7 H17 N O3'
_chemical_formula_sum 'C7 H17 N O3'
_chemical_formula_weight 163.21
_chemical_name_common 'RRVI N oxide diol'
_chemical_name_systematic 3-(N,N-diethylamine)-propan-1,2-diol-N-oxide
_space_group_crystal_system monoclinic
_space_group_IT_number 14
_space_group_name_Hall '-P 2yn'
_space_group_name_H-M_alt 'P 1 21/n 1'
_symmetry_space_group_name_Hall '-P 2yn'
_symmetry_space_group_name_H-M 'P 1 21/n 1'
_atom_sites_solution_hydrogens mixed
_atom_sites_solution_primary direct
_atom_sites_solution_secondary difmap
_audit_creation_date 2013-09-26
_audit_creation_method
;
Olex2 1.2-beta
(compiled 2013.09.17 svn.r2790 for OlexSys, GUI svn.r4601)
;
_cell_angle_alpha 90
_cell_angle_beta 95.341(3)
_cell_angle_gamma 90
_cell_formula_units_Z 4
_cell_length_a 5.6142(5)
_cell_length_b 12.7026(8)
_cell_length_c 12.0019(8)
_cell_measurement_reflns_used 2998
_cell_measurement_temperature 100
_cell_measurement_theta_max 26.367
_cell_measurement_theta_min 2.340
_cell_volume 852.20(11)
_computing_cell_refinement 'Bruker SAINT'
_computing_data_collection 'Bruker APEX2'
_computing_data_reduction 'Bruker SAINT'
_computing_molecular_graphics
;
O. V. Dolomanov, L. J. Bourhis, R. J. Gildea, J. A. K. Howard and H. Puschmann,
OLEX2: a complete structure solution, refinement and analysis program.
J. Appl. Cryst. (2009). 42, 339-341.
;
_computing_publication_material
;
O. V. Dolomanov, L. J. Bourhis, R. J. Gildea, J. A. K. Howard and H. Puschmann,
OLEX2: a complete structure solution, refinement and analysis program.
J. Appl. Cryst. (2009). 42, 339-341.
;
_computing_structure_refinement
;
SHELX, G.M. Sheldrick, Acta Cryst.
(2008). A64, 112-122
;
_computing_structure_solution
;
SHELXS, G.M. Sheldrick, Acta Cryst.
(2008). A64, 112-122
;
_diffrn_ambient_temperature 100
_diffrn_detector 'Bruker APEX-II CCD'
_diffrn_detector_area_resol_mean 7.9
_diffrn_detector_type 'CCD Area Detector'
_diffrn_measured_fraction_theta_full 0.999
_diffrn_measured_fraction_theta_max 1.000
_diffrn_measurement_device 'Kappa Four-Circle Diffractometer'
_diffrn_measurement_device_type 'Bruker APEX II TXS'
_diffrn_measurement_method '\w and \f scans'
_diffrn_radiation_monochromator 'Double Bounce Multilayer Mirrors'
_diffrn_radiation_probe x-ray
_diffrn_radiation_type MoK\a
_diffrn_radiation_wavelength 0.71073
_diffrn_radiation_xray_symbol K-L~3~
_diffrn_reflns_av_R_equivalents 0.0245
_diffrn_reflns_av_unetI/netI 0.0234
_diffrn_reflns_Laue_measured_fraction_full 0.999
_diffrn_reflns_Laue_measured_fraction_max 1.000
_diffrn_reflns_limit_h_max 5
_diffrn_reflns_limit_h_min -7
_diffrn_reflns_limit_k_max 15
_diffrn_reflns_limit_k_min -15
_diffrn_reflns_limit_l_max 14
_diffrn_reflns_limit_l_min -14
_diffrn_reflns_number 5994
_diffrn_reflns_point_group_measured_fraction_full 0.999
_diffrn_reflns_point_group_measured_fraction_max 1.000
_diffrn_reflns_theta_full 25.000
_diffrn_reflns_theta_max 26.402
_diffrn_reflns_theta_min 2.340
_diffrn_source 'Micro Focus Rotating Anode'
_diffrn_source_type 'Bruker TXS'
_diffrn_standards_number 0
_exptl_absorpt_coefficient_mu 0.098
_exptl_absorpt_correction_T_max 0.7454
_exptl_absorpt_correction_T_min 0.6499
_exptl_absorpt_correction_type multi-scan
_exptl_absorpt_process_details
;
SADABS-2012/1 (Bruker,2012) was used for absorption correction.
wR2(int) was 0.1524 before and 0.0322 after correction.
The Ratio of minimum to maximum transmission is 0.8719.
The \l/2 correction factor is 0.0015.
;
_exptl_crystal_colour Colorless
_exptl_crystal_colour_lustre clear
_exptl_crystal_colour_primary Colorless
_exptl_crystal_density_diffrn 1.272
_exptl_crystal_density_method 'Not measured'
_exptl_crystal_description Plate
_exptl_crystal_F_000 360
_exptl_crystal_size_max 0.32
_exptl_crystal_size_mid 0.15
_exptl_crystal_size_min 0.08
_refine_diff_density_max 0.315
_refine_diff_density_min -0.188
_refine_diff_density_rms 0.039
_refine_ls_extinction_method none
_refine_ls_goodness_of_fit_ref 1.044
_refine_ls_hydrogen_treatment mixed
_refine_ls_matrix_type full
_refine_ls_number_parameters 115
_refine_ls_number_reflns 1740
_refine_ls_number_restraints 1
_refine_ls_restrained_S_all 1.044
_refine_ls_R_factor_all 0.0383
_refine_ls_R_factor_gt 0.0324
_refine_ls_shift/su_max 0.001
_refine_ls_shift/su_mean 0.000
_refine_ls_structure_factor_coef Fsqd
_refine_ls_weighting_details 'w=1/[\s^2^(Fo^2^)+(0.0425P)^2^+0.3061P] where P=(Fo^2^+2Fc^2^)/3'
_refine_ls_weighting_scheme calc
_refine_ls_wR_factor_gt 0.0846
_refine_ls_wR_factor_ref 0.0872
_reflns_Friedel_coverage 0.000
_reflns_number_gt 1515
_reflns_number_total 1740
_reflns_threshold_expression 'I > 2\s(I)'
_cod_data_source_file ja508632y_si_005.cif
_cod_data_source_block Baran313
_cod_depositor_comments
;
The following automatic conversions were performed:

'_diffrn_radiation_probe' value 'X-ray' changed to 'x-ray' according
to
/home/saulius/struct/COD-crude-data--automatic-downloads/rss-feeds/ACS/lib/dictionaries/cif_core.dic
dictionary named 'cif_core.dic' version 2.4.2 from
2011-04-26.

'_exptl_crystal_colour_lustre' value 'Clear' changed to
'clear' according to
/home/saulius/struct/COD-crude-data--automatic-downloads/rss-feeds/ACS/lib/dictionaries/cif_core.dic
dictionary named 'cif_core.dic' version 2.4.2 from 2011-04-26.

Automatic conversion script
Id: cif_fix_values 2827 2014-09-09 07:05:25Z andrius 

 Adding full bibliography for 4122817--4122821.cif.
;
_cod_database_code 4122819
_shelxl_version_number 2013-3
_shelx_space_group_comment
;
The symmetry employed for this shelxl refinement is uniquely defined
by the following loop, which should always be used as a source of
symmetry information in preference to the above space-group names.
They are only intended as comments.
;
_shelx_estimated_absorpt_t_max 0.992
_shelx_estimated_absorpt_t_min 0.969
_olex2_refinement_description
;
1. Fixed Uiso
 At 1.2 times of:
  All C(H,H) groups
 At 1.5 times of:
  All C(H,H,H) groups, All O(H) groups
2. Restrained distances
 O1-H1
 0.9 with sigma of 0.02
3. Uiso/Uaniso restraints and constraints
Uanis(O2A) = Uanis(O2)
4. Others
 Sof(H2B)=Sof(O2A)=Sof(H2AA)=1-FVAR(1)
 Sof(O2)=Sof(H2)=Sof(H2A)=FVAR(1)
5.a Ternary CH refined with riding coordinates:
 C2(H2A), C2(H2B)
5.b Secondary CH2 refined with riding coordinates:
 C1(H1A,H1B), C3(H3A,H3B), C4(H4A,H4B), C6(H6A,H6B)
5.c Idealised Me refined as rotating group:
 C5(H5A,H5B,H5C), C7(H7A,H7B,H7C)
5.d Idealised tetrahedral OH refined as rotating group:
 O2A(H2AA)
;

loop_
_space_group_symop_operation_xyz
'x, y, z'
'-x+1/2, y+1/2, -z+1/2'
'-x, -y, -z'
'x-1/2, -y-1/2, z-1/2'

loop_
_atom_site_label
_atom_site_type_symbol
_atom_site_fract_x
_atom_site_fract_y
_atom_site_fract_z
_atom_site_U_iso_or_equiv
_atom_site_adp_type
_atom_site_occupancy
_atom_site_site_symmetry_order
_atom_site_calc_flag
_atom_site_refinement_flags_posn
_atom_site_refinement_flags_adp
_atom_site_refinement_flags_occupancy
_atom_site_disorder_assembly
_atom_site_disorder_group
O1 O 0.42287(15) 0.37267(7) 1.09526(7) 0.0187(2) Uani 1 1 d D . . . .
H1 H 0.351(3) 0.3358(13) 1.1453(13) 0.037(5) Uiso 1 1 d D . . . .
O2 O 0.06975(16) 0.38872(7) 0.82368(7) 0.0154(2) Uani 0.9451(19) 1 d . . P A 1
H2 H -0.048(3) 0.3433(14) 0.8035(14) 0.033(5) Uiso 0.9451(19) 1 d . . P A 1
O3 O 0.75424(14) 0.24107(6) 0.76095(7) 0.0160(2) Uani 1 1 d . . . . .
N1 N 0.50908(17) 0.25587(7) 0.76853(7) 0.0119(2) Uani 1 1 d . . . . .
C1 C 0.2512(2) 0.40926(9) 1.00985(9) 0.0137(3) Uani 1 1 d . . . . .
H1A H 0.2943 0.4816 0.9886 0.016 Uiso 1 1 calc R U . . .
H1B H 0.0927 0.4124 1.0397 0.016 Uiso 1 1 calc R U . . .
C2 C 0.2326(2) 0.33959(8) 0.90536(9) 0.0122(2) Uani 1 1 d . . . . .
H2A H 0.1699 0.2687 0.9242 0.015 Uiso 0.9451(19) 1 calc R U P A 1
H2B H 0.1365 0.3802 0.8456 0.015 Uiso 0.0549(19) 1 calc R U P A 2
C3 C 0.4815(2) 0.32790(9) 0.86662(9) 0.0137(3) Uani 1 1 d . . . . .
H3A H 0.5381 0.3988 0.8471 0.016 Uiso 1 1 calc R U . . .
H3B H 0.5895 0.3023 0.9308 0.016 Uiso 1 1 calc R U . . .
C4 C 0.3952(2) 0.14978(9) 0.78344(9) 0.0155(3) Uani 1 1 d . . . . .
H4A H 0.4189 0.1051 0.7178 0.019 Uiso 1 1 calc R U . . .
H4B H 0.2209 0.1592 0.7866 0.019 Uiso 1 1 calc R U . . .
C5 C 0.4983(2) 0.09451(10) 0.88843(11) 0.0221(3) Uani 1 1 d . . . . .
H5A H 0.4437 0.0212 0.8871 0.033 Uiso 1 1 calc R U . . .
H5B H 0.4446 0.1302 0.9541 0.033 Uiso 1 1 calc R U . . .
H5C H 0.6733 0.0963 0.8923 0.033 Uiso 1 1 calc R U . . .
C6 C 0.3995(2) 0.30168(9) 0.65922(9) 0.0158(3) Uani 1 1 d . . . . .
H6A H 0.4107 0.2492 0.5989 0.019 Uiso 1 1 calc R U . . .
H6B H 0.2279 0.3160 0.6653 0.019 Uiso 1 1 calc R U . . .
C7 C 0.5204(3) 0.40222(11) 0.62779(11) 0.0264(3) Uani 1 1 d . . . . .
H7A H 0.4597 0.4228 0.5517 0.040 Uiso 1 1 calc R U . . .
H7B H 0.6935 0.3909 0.6310 0.040 Uiso 1 1 calc R U . . .
H7C H 0.4862 0.4582 0.6802 0.040 Uiso 1 1 calc R U . . .
O2A O 0.096(3) 0.2503(11) 0.9269(12) 0.0154(2) Uani 0.0549(19) 1 d . . P A 2
H2AA H -0.0156 0.2433 0.8757 0.023 Uiso 0.0549(19) 1 calc R U P A 2

loop_
_atom_site_aniso_label
_atom_site_aniso_U_11
_atom_site_aniso_U_22
_atom_site_aniso_U_33
_atom_site_aniso_U_23
_atom_site_aniso_U_13
_atom_site_aniso_U_12
O1 0.0129(5) 0.0298(5) 0.0130(4) 0.0056(4) -0.0004(3) 0.0005(4)
O2 0.0102(5) 0.0172(4) 0.0178(4) 0.0021(3) -0.0045(3) 0.0001(3)
O3 0.0075(4) 0.0216(4) 0.0187(4) -0.0054(3) 0.0001(3) 0.0010(3)
N1 0.0082(5) 0.0143(5) 0.0130(4) -0.0008(4) -0.0003(4) -0.0006(4)
C1 0.0110(6) 0.0161(5) 0.0140(5) 0.0014(4) 0.0004(4) 0.0006(4)
C2 0.0095(6) 0.0118(5) 0.0148(5) 0.0026(4) -0.0015(4) -0.0003(4)
C3 0.0118(6) 0.0152(5) 0.0136(5) -0.0036(4) -0.0007(4) -0.0009(4)
C4 0.0164(6) 0.0126(5) 0.0172(5) -0.0010(4) -0.0003(4) -0.0033(4)
C5 0.0249(7) 0.0177(6) 0.0233(6) 0.0049(5) 0.0006(5) 0.0035(5)
C6 0.0146(6) 0.0202(6) 0.0120(5) 0.0024(4) -0.0019(4) -0.0008(5)
C7 0.0260(8) 0.0265(7) 0.0263(7) 0.0112(5) 0.0008(6) -0.0044(5)
O2A 0.0102(5) 0.0172(4) 0.0178(4) 0.0021(3) -0.0045(3) 0.0001(3)

loop_
_atom_type_symbol
_atom_type_description
_atom_type_scat_dispersion_real
_atom_type_scat_dispersion_imag
_atom_type_scat_source
C C 0.0033 0.0016 'International Tables Vol C Tables 4.2.6.8 and 6.1.1.4'
H H 0.0000 0.0000 'International Tables Vol C Tables 4.2.6.8 and 6.1.1.4'
N N 0.0061 0.0033 'International Tables Vol C Tables 4.2.6.8 and 6.1.1.4'
O O 0.0106 0.0060 'International Tables Vol C Tables 4.2.6.8 and 6.1.1.4'

loop_
_geom_angle_atom_site_label_1
_geom_angle_atom_site_label_2
_geom_angle_atom_site_label_3
_geom_angle
C1 O1 H1 109.8(11)
C2 O2 H2 108.4(11)
O3 N1 C3 107.74(8)
O3 N1 C4 108.52(8)
O3 N1 C6 108.54(8)
C3 N1 C6 112.34(9)
C4 N1 C3 111.91(8)
C4 N1 C6 107.68(8)
O1 C1 H1A 109.0
O1 C1 H1B 109.0
O1 C1 C2 113.12(9)
H1A C1 H1B 107.8
C2 C1 H1A 109.0
C2 C1 H1B 109.0
O2 C2 C1 107.57(9)
O2 C2 H2A 109.5
O2 C2 C3 112.48(9)
C1 C2 H2A 109.5
C1 C2 H2B 106.3
C3 C2 C1 108.21(9)
C3 C2 H2A 109.5
C3 C2 H2B 106.3
O2A C2 C1 108.2(6)
O2A C2 H2B 106.3
O2A C2 C3 120.7(6)
N1 C3 C2 117.48(9)
N1 C3 H3A 107.9
N1 C3 H3B 107.9
C2 C3 H3A 107.9
C2 C3 H3B 107.9
H3A C3 H3B 107.2
N1 C4 H4A 109.1
N1 C4 H4B 109.1
N1 C4 C5 112.36(9)
H4A C4 H4B 107.9
C5 C4 H4A 109.1
C5 C4 H4B 109.1
C4 C5 H5A 109.5
C4 C5 H5B 109.5
C4 C5 H5C 109.5
H5A C5 H5B 109.5
H5A C5 H5C 109.5
H5B C5 H5C 109.5
N1 C6 H6A 109.1
N1 C6 H6B 109.1
H6A C6 H6B 107.8
C7 C6 N1 112.71(10)
C7 C6 H6A 109.1
C7 C6 H6B 109.1
C6 C7 H7A 109.5
C6 C7 H7B 109.5
C6 C7 H7C 109.5
H7A C7 H7B 109.5
H7A C7 H7C 109.5
H7B C7 H7C 109.5
C2 O2A H2AA 109.5

loop_
_geom_bond_atom_site_label_1
_geom_bond_atom_site_label_2
_geom_bond_distance
O1 H1 0.889(14)
O1 C1 1.4186(13)
O2 H2 0.89(2)
O2 C2 1.4210(14)
O3 N1 1.4005(12)
N1 C3 1.5104(14)
N1 C4 1.5095(14)
N1 C6 1.5126(14)
C1 H1A 0.9900
C1 H1B 0.9900
C1 C2 1.5305(15)
C2 H2A 1.0000
C2 H2B 1.0000
C2 C3 1.5205(16)
C2 O2A 1.407(15)
C3 H3A 0.9900
C3 H3B 0.9900
C4 H4A 0.9900
C4 H4B 0.9900
C4 C5 1.5099(16)
C5 H5A 0.9800
C5 H5B 0.9800
C5 H5C 0.9800
C6 H6A 0.9900
C6 H6B 0.9900
C6 C7 1.5104(17)
C7 H7A 0.9800
C7 H7B 0.9800
C7 H7C 0.9800
O2A H2AA 0.8400

loop_
_geom_hbond_atom_site_label_D
_geom_hbond_atom_site_label_H
_geom_hbond_atom_site_label_A
_geom_hbond_distance_DH
_geom_hbond_distance_HA
_geom_hbond_distance_DA
_geom_hbond_angle_DHA
_geom_hbond_site_symmetry_A
O1 H1 O3 0.889(14) 1.820(14) 2.6997(12) 170.0(16) 4_566
O2 H2 O3 0.89(2) 1.75(2) 2.6408(12) 171.6(17) 1_455
O2A H2AA O3 0.84 1.80 2.636(14) 174.2 1_455

loop_
_geom_torsion_atom_site_label_1
_geom_torsion_atom_site_label_2
_geom_torsion_atom_site_label_3
_geom_torsion_atom_site_label_4
_geom_torsion
O1 C1 C2 O2 -175.58(9)
O1 C1 C2 C3 -53.82(12)
O1 C1 C2 O2A 78.5(6)
O2 C2 C3 N1 -65.34(12)
O3 N1 C3 C2 -168.88(9)
O3 N1 C4 C5 60.51(12)
O3 N1 C6 C7 -55.72(12)
C1 C2 C3 N1 175.98(9)
C3 N1 C4 C5 -58.25(12)
C3 N1 C6 C7 63.31(13)
C4 N1 C3 C2 -49.66(12)
C4 N1 C6 C7 -173.02(10)
C6 N1 C3 C2 71.61(12)
C6 N1 C4 C5 177.82(10)
O2A C2 C3 N1 50.7(7)
